data_8100922
loop_
_publ_author_name
'Blachnik, Roger'
'Fehlker, Andreas'

_publ_section_title
;
Crystal structure of bis-dipropylammonium hexathiotetraarsenate, 
[(C~3~H~7~)~2~NH~2~]~2~[As~4~S~6~]
;
_journal_issue 2
_journal_name_full 'Zeitschrift f\"ur Kristallographie - New Crystal Structures'
_journal_page_first 213
_journal_page_last 214
_journal_volume 216
_journal_year 2001
_chemical_formula_structural '[(C3 H7 )2 NH2 ]2[As4 S6]'
_chemical_formula_sum 'C12 H32 As4 N2 S6'
_chemical_formula_weight 1392.87
_space_group_IT_number 102
_symmetry_cell_setting tetragonal
_symmetry_space_group_name_Hall 'P 4n -2n'
_symmetry_space_group_name_H-M 'P 42 n m'
_cell_angle_alpha 90.00
_cell_angle_beta 90.00
_cell_angle_gamma 90.00
_cell_formula_units_Z 2
_cell_length_a 15.312(2)
_cell_length_b 15.312(2)
_cell_length_c 5.8555(12)
_cell_measurement_temperature 293(2)
_cell_volume 1372.8(4)
_diffrn_ambient_temperature 293(2)
_exptl_crystal_density_diffrn 1.685
_cod_depositor_comments
;
The following automatic conversions were performed:
'_symmetry_cell_setting' value 'tetragonal ' changed to 'tetragonal'
according to '/home/saulius/struct/CIF-dictionaries/cif_core.dic'
dictionary named 'cif_core.dic' version 2.4.1 from 2010-06-29.

Automatic conversion script
Id: cif_fix_enum 1527 2010-12-29 10:47:43Z saulius 
;
_cod_database_code 8100922

loop_
_symmetry_equiv_pos_as_xyz
'x, y, z'
'-x, -y, z'
'-y+1/2, x+1/2, z+1/2'
'y+1/2, -x+1/2, z+1/2'
'x+1/2, -y+1/2, z+1/2'
'-x+1/2, y+1/2, z+1/2'
'-y, -x, z'
'y, x, z'

loop_
_atom_site_label
_atom_site_type_symbol
_atom_site_fract_x
_atom_site_fract_y
_atom_site_fract_z
_atom_site_U_iso_or_equiv
_atom_site_adp_type
_atom_site_occupancy
_atom_site_symmetry_multiplicity
_atom_site_Wyckoff_symbol
_atom_site_calc_flag
_atom_site_refinement_flags
_atom_site_disorder_assembly
_atom_site_disorder_group
As1 As 0.44094(6) 0.44094(6) 1.2221(2) 0.0818(5) Uani 1 4 c S . . .
As2 As 0.58120(8) 0.41880(8) 0.7342(3) 0.1004(7) Uani 1 4 c S . . .
S2 S 0.6764(3) 0.3236(3) 0.6311(9) 0.145(3) Uani 1 4 c S . . .
S1 S 0.5043(2) 0.34088(19) 1.0058(9) 0.0972(9) Uani 1 8 d . . . .
N1 N 0.7347(6) 0.2653(6) 0.134(2) 0.082(4) Uani 1 4 c S . . .
H1A H 0.7035 0.2965 0.2353 0.098 Uiso 1 4 c calc SR . .
H1B H 0.7176 0.2824 -0.0063 0.098 Uiso 1 4 c calc SR . .
C1 C 0.8288(15) 0.290(3) 0.161(5) 0.25(2) Uani 1 8 d . . . .
H1C H 0.8292 0.3223 0.3046 0.305 Uiso 1 8 d calc R . .
H1D H 0.8572 0.2353 0.1950 0.305 Uiso 1 8 d calc R . .
C2 C 0.881(2) 0.328(2) 0.052(8) 0.235(15) Uani 1 8 d . . . .
H2A H 0.8489 0.3789 0.0042 0.282 Uiso 1 8 d calc R . .
H2B H 0.8839 0.2912 -0.0840 0.282 Uiso 1 8 d calc R . .
C3 C 0.9624(16) 0.358(2) 0.063(6) 0.219(14) Uani 1 8 d . . . .
H3A H 0.9775 0.3850 -0.0804 0.328 Uiso 1 8 d calc R . .
H3B H 1.0020 0.3113 0.0939 0.328 Uiso 1 8 d calc R . .
H3C H 0.9662 0.4010 0.1823 0.328 Uiso 1 8 d calc R . .

loop_
_atom_site_aniso_label
_atom_site_aniso_U_11
_atom_site_aniso_U_22
_atom_site_aniso_U_33
_atom_site_aniso_U_23
_atom_site_aniso_U_13
_atom_site_aniso_U_12
As1 0.0956(7) 0.0956(7) 0.0542(8) 0.0080(7) 0.0080(7) -0.0315(7)
As2 0.1186(9) 0.1186(9) 0.0640(9) 0.0188(10) -0.0188(10) 0.0310(9)
S2 0.193(5) 0.193(5) 0.050(2) -0.0037(16) 0.0037(16) 0.089(6)
S1 0.100(2) 0.0703(16) 0.121(2) 0.0011(18) -0.0154(19) -0.0030(14)
N1 0.094(6) 0.094(6) 0.057(6) 0.006(4) -0.006(4) 0.039(7)
C1 0.093(12) 0.49(6) 0.17(3) 0.09(3) -0.013(13) 0.05(2)
C2 0.15(2) 0.25(3) 0.30(4) 0.08(3) -0.05(3) -0.07(2)
C3 0.144(18) 0.21(3) 0.30(4) 0.04(3) 0.04(2) 0.01(2)

loop_
_geom_bond_atom_site_label_1
_geom_bond_atom_site_label_2
_geom_bond_distance
_geom_bond_site_symmetry_2
_geom_bond_publ_flag
As1 S1 2.212(4) 8 ?
As1 S1 2.212(4) . ?
As1 As1 2.558(3) 2_665 ?
As2 S2 2.147(6) . ?
As2 S1 2.311(5) 7_665 ?
As2 S1 2.311(5) . ?
N1 C1 1.50(3) 7_665 ?
N1 C1 1.50(3) . ?
C1 C2 1.17(4) . ?
C2 C3 1.33(3) . ?
